data_4335442
loop_
_publ_author_name
'Colin R. Wilson'
'Alexander M. Fagenson'
'Wanvipa Ruangpradit'
'Mark T. Muller'
'Orde Q. Munro'

_publ_section_title
;
 Gold(III) Complexes of Pyridyl- and Isoquinolylamido Ligands: Structural,
 Spectroscopic, and Biological Studies of a New Class of Dual
 Topoisomerase I and II Inhibitors
;
_journal_name_full 'Inorganic Chemistry'
_journal_page_first 7889
_journal_page_last 7906
_journal_paper_doi 10.1021/ic400339z
_journal_volume 52
_journal_year 2013
_chemical_formula_moiety 'C13 H11 Au Cl2 N2 O2'
_chemical_formula_sum 'C13 H11 Au Cl2 N2 O2'
_chemical_formula_weight 495.10
_chemical_name_systematic
; 
 ? 
;
_space_group_IT_number 14
_symmetry_cell_setting monoclinic
_symmetry_space_group_name_Hall '-P 2yn'
_symmetry_space_group_name_H-M 'P 1 21/n 1'
_atom_sites_solution_hydrogens geom
_atom_sites_solution_primary direct
_atom_sites_solution_secondary difmap
_audit_creation_method SHELXL-97
_cell_angle_alpha 90.0
_cell_angle_beta 114.723(5)
_cell_angle_gamma 90.0
_cell_formula_units_Z 4
_cell_length_a 12.971(5)
_cell_length_b 8.701(5)
_cell_length_c 14.068(5)
_cell_measurement_reflns_used 12210
_cell_measurement_temperature 296(2)
_cell_measurement_theta_max 25.9997
_cell_measurement_theta_min 2.7951
_cell_volume 1442.2(11)
_computing_cell_refinement
;
CrysAlis RED, Oxford Diffraction Ltd.,
Version 1.171.32.37 (release 24-10-2008 CrysAlis171 .NET)
(compiled Oct 24 2008,09:44:38)
;
_computing_data_collection
;
CrysAlis CCD, Oxford Diffraction Ltd.,
Version 1.171.32.37 (release 24-10-2008 CrysAlis171 .NET)
(compiled Oct 24 2008,09:44:38)
;
_computing_data_reduction
;
CrysAlis RED, Oxford Diffraction Ltd.,
Version 1.171.32.37 (release 24-10-2008 CrysAlis171 .NET)
(compiled Oct 24 2008,09:44:38)
;
_computing_molecular_graphics 'WinGX (Farrugia, 1999)'
_computing_publication_material 'WinGX (Farrugia, 1999)'
_computing_structure_refinement 'SHELXL-97 (Sheldrick, 2008)'
_computing_structure_solution 'SHELXS-97 (Sheldrick, 1997)'
_diffrn_ambient_temperature 296(2)
_diffrn_detector_area_resol_mean 8.4190
_diffrn_measured_fraction_theta_full 0.997
_diffrn_measured_fraction_theta_max 0.997
_diffrn_measurement_device_type 'Xcalibur 2 CCD (Oxford Diffraction)'
_diffrn_measurement_method 'omega scans'
_diffrn_radiation_monochromator graphite
_diffrn_radiation_source 'fine-focus sealed tube'
_diffrn_radiation_type MoK\a
_diffrn_radiation_wavelength 0.71073
_diffrn_reflns_av_R_equivalents 0.0451
_diffrn_reflns_av_sigmaI/netI 0.0239
_diffrn_reflns_limit_h_max 16
_diffrn_reflns_limit_h_min -16
_diffrn_reflns_limit_k_max 10
_diffrn_reflns_limit_k_min -10
_diffrn_reflns_limit_l_max 17
_diffrn_reflns_limit_l_min -17
_diffrn_reflns_number 14511
_diffrn_reflns_theta_full 25.00
_diffrn_reflns_theta_max 26.03
_diffrn_reflns_theta_min 2.80
_exptl_absorpt_coefficient_mu 10.572
_exptl_absorpt_correction_T_max 0.2263
_exptl_absorpt_correction_T_min 0.0766
_exptl_absorpt_correction_type multi-scan
_exptl_absorpt_process_details
;
CrysAlis RED, Oxford Diffraction Ltd.,
Version 1.171.32.37 (release 24-10-2008 CrysAlis171 .NET)
(compiled Oct 24 2008,09:44:38)
empirical absorption correction using spherical harmonics,
 implemented in SCALE3 ABSPACK scaling algorithm.
;
_exptl_crystal_colour 'dark red'
_exptl_crystal_density_diffrn 2.280
_exptl_crystal_description planar
_exptl_crystal_F_000 928
_exptl_crystal_size_max 0.50
_exptl_crystal_size_mid 0.40
_exptl_crystal_size_min 0.20
_refine_diff_density_max 1.383
_refine_diff_density_min -2.939
_refine_diff_density_rms 0.208
_refine_ls_extinction_method none
_refine_ls_goodness_of_fit_ref 1.051
_refine_ls_hydrogen_treatment constr
_refine_ls_matrix_type full
_refine_ls_number_parameters 182
_refine_ls_number_reflns 2837
_refine_ls_number_restraints 0
_refine_ls_restrained_S_all 1.051
_refine_ls_R_factor_all 0.0403
_refine_ls_R_factor_gt 0.0361
_refine_ls_shift/su_max 0.001
_refine_ls_shift/su_mean 0.000
_refine_ls_structure_factor_coef Fsqd
_refine_ls_weighting_details 'calc w=1/[\s^2^(Fo^2^)+(0.0800P)^2^+0.0000P] where P=(Fo^2^+2Fc^2^)/3'
_refine_ls_weighting_scheme calc
_refine_ls_wR_factor_gt 0.0990
_refine_ls_wR_factor_ref 0.1018
_reflns_number_gt 2494
_reflns_number_total 2837
_reflns_threshold_expression >2sigma(I)
_cod_data_source_file ic400339z_si_002_4.cif
_cod_data_source_block Compound_3
_cod_database_code 4335442

loop_
_symmetry_equiv_pos_as_xyz
'x, y, z'
'-x+1/2, y+1/2, -z+1/2'
'-x, -y, -z'
'x-1/2, -y-1/2, z-1/2'

loop_
_atom_site_label
_atom_site_type_symbol
_atom_site_fract_x
_atom_site_fract_y
_atom_site_fract_z
_atom_site_U_iso_or_equiv
_atom_site_adp_type
_atom_site_occupancy
_atom_site_symmetry_multiplicity
_atom_site_calc_flag
_atom_site_refinement_flags
C1 C 0.3334(5) 0.4571(7) 0.4936(4) 0.0491(15) Uani 1 1 d .
H1 H 0.3875 0.3965 0.4842 0.059 Uiso 1 1 calc R
C2 C 0.3639(6) 0.5419(8) 0.5844(5) 0.0585(18) Uani 1 1 d .
H2 H 0.4384 0.5409 0.6349 0.070 Uiso 1 1 calc R
C3 C 0.2836(8) 0.6269(9) 0.5993(6) 0.065(2) Uani 1 1 d .
H3 H 0.3031 0.6841 0.6603 0.078 Uiso 1 1 calc R
C4 C 0.1723(7) 0.6280(9) 0.5229(6) 0.062(2) Uani 1 1 d .
H4 H 0.1161 0.6838 0.5322 0.074 Uiso 1 1 calc R
C5 C 0.1479(5) 0.5439(7) 0.4332(4) 0.0445(13) Uani 1 1 d .
C6 C 0.0314(5) 0.5388(8) 0.3453(5) 0.0513(16) Uani 1 1 d .
C7 C -0.0859(5) 0.4292(6) 0.1800(4) 0.0389(12) Uani 1 1 d .
C8 C -0.1115(5) 0.5032(8) 0.0861(5) 0.0496(15) Uani 1 1 d .
H8 H -0.0568 0.5621 0.0766 0.060 Uiso 1 1 calc R
C9 C -0.2206(6) 0.4893(8) 0.0051(5) 0.0536(16) Uani 1 1 d .
H9 H -0.2394 0.5416 -0.0576 0.064 Uiso 1 1 calc R
C10 C -0.2997(5) 0.3980(8) 0.0190(5) 0.0502(15) Uani 1 1 d .
C11 C -0.2723(6) 0.3191(8) 0.1120(5) 0.0501(15) Uani 1 1 d .
H11 H -0.3257 0.2563 0.1208 0.060 Uiso 1 1 calc R
C12 C -0.1641(5) 0.3347(7) 0.1922(5) 0.0437(14) Uani 1 1 d .
H12 H -0.1447 0.2807 0.2544 0.052 Uiso 1 1 calc R
C13 C -0.4531(7) 0.4845(10) -0.1358(6) 0.078(2) Uani 1 1 d .
H13A H -0.4191 0.5830 -0.1111 0.117 Uiso 1 1 calc R
H13B H -0.5339 0.4921 -0.1592 0.117 Uiso 1 1 calc R
H13C H -0.4361 0.4522 -0.1929 0.117 Uiso 1 1 calc R
N1 N 0.2281(4) 0.4610(5) 0.4198(3) 0.0383(10) Uani 1 1 d .
N2 N 0.0237(4) 0.4485(5) 0.2652(3) 0.0403(10) Uani 1 1 d .
O1 O -0.0451(5) 0.6136(8) 0.3496(6) 0.098(2) Uani 1 1 d .
O2 O -0.4097(5) 0.3769(6) -0.0543(4) 0.0704(16) Uani 1 1 d .
Cl1 Cl 0.34351(13) 0.2548(2) 0.30257(14) 0.0629(5) Uani 1 1 d .
Cl2 Cl 0.09322(14) 0.23860(19) 0.12029(12) 0.0568(4) Uani 1 1 d .
Au1 Au 0.170337(16) 0.35319(2) 0.279004(15) 0.03527(13) Uani 1 1 d .

loop_
_atom_site_aniso_label
_atom_site_aniso_U_11
_atom_site_aniso_U_22
_atom_site_aniso_U_33
_atom_site_aniso_U_23
_atom_site_aniso_U_13
_atom_site_aniso_U_12
C1 0.034(3) 0.062(4) 0.044(3) 0.006(3) 0.010(3) 0.002(3)
C2 0.044(4) 0.083(5) 0.039(3) 0.007(3) 0.008(3) -0.010(4)
C3 0.067(5) 0.078(5) 0.040(3) -0.012(3) 0.012(4) -0.017(4)
C4 0.054(5) 0.083(5) 0.051(4) -0.015(3) 0.024(4) -0.003(4)
C5 0.040(3) 0.050(3) 0.045(3) -0.004(3) 0.019(3) -0.001(3)
C6 0.032(3) 0.066(4) 0.053(3) -0.012(3) 0.015(3) 0.004(3)
C7 0.025(2) 0.043(3) 0.045(3) 0.001(2) 0.011(2) 0.004(2)
C8 0.038(3) 0.055(3) 0.054(3) 0.009(3) 0.017(3) -0.010(3)
C9 0.041(3) 0.061(4) 0.047(3) 0.010(3) 0.007(3) -0.002(3)
C10 0.033(3) 0.056(3) 0.047(3) -0.005(3) 0.002(3) -0.004(3)
C11 0.038(3) 0.055(3) 0.054(4) 0.006(3) 0.016(3) -0.010(3)
C12 0.032(3) 0.058(4) 0.045(3) 0.008(3) 0.020(3) 0.002(2)
C13 0.051(4) 0.076(5) 0.071(5) 0.003(4) -0.009(4) 0.003(4)
N1 0.030(2) 0.041(2) 0.037(2) 0.0061(19) 0.0081(19) 0.001(2)
N2 0.029(2) 0.047(3) 0.043(2) -0.004(2) 0.012(2) 0.001(2)
O1 0.046(3) 0.133(5) 0.101(5) -0.054(4) 0.018(3) 0.025(3)
O2 0.045(3) 0.074(3) 0.063(3) 0.003(2) -0.007(3) -0.011(2)
Cl1 0.0345(8) 0.0735(11) 0.0768(11) -0.0105(8) 0.0197(8) 0.0141(7)
Cl2 0.0466(8) 0.0661(10) 0.0552(8) -0.0196(7) 0.0189(7) -0.0049(8)
Au1 0.02566(17) 0.03709(18) 0.04182(17) -0.00032(7) 0.01288(12) 0.00149(7)

loop_
_atom_type_symbol
_atom_type_description
_atom_type_scat_dispersion_real
_atom_type_scat_dispersion_imag
_atom_type_scat_source
C C 0.0033 0.0016 'International Tables Vol C Tables 4.2.6.8 and 6.1.1.4'
H H 0.0000 0.0000 'International Tables Vol C Tables 4.2.6.8 and 6.1.1.4'
N N 0.0061 0.0033 'International Tables Vol C Tables 4.2.6.8 and 6.1.1.4'
O O 0.0106 0.0060 'International Tables Vol C Tables 4.2.6.8 and 6.1.1.4'
Cl Cl 0.1484 0.1585 'International Tables Vol C Tables 4.2.6.8 and 6.1.1.4'
Au Au -2.0133 8.8022 'International Tables Vol C Tables 4.2.6.8 and 6.1.1.4'

loop_
_geom_angle_atom_site_label_1
_geom_angle_atom_site_label_2
_geom_angle_atom_site_label_3
_geom_angle
N1 C1 C2 120.8(6)
C3 C2 C1 119.4(6)
C2 C3 C4 119.8(7)
C5 C4 C3 118.1(7)
N1 C5 C4 121.4(6)
N1 C5 C6 116.1(5)
C4 C5 C6 122.5(6)
O1 C6 N2 125.7(6)
O1 C6 C5 120.4(6)
N2 C6 C5 113.9(5)
C12 C7 C8 120.4(5)
C12 C7 N2 119.4(5)
C8 C7 N2 120.2(5)
C7 C8 C9 119.6(6)
C10 C9 C8 119.6(6)
C9 C10 O2 124.9(6)
C9 C10 C11 120.6(6)
O2 C10 C11 114.6(6)
C10 C11 C12 119.3(6)
C7 C12 C11 120.3(6)
C1 N1 C5 120.6(5)
C1 N1 Au1 126.2(4)
C5 N1 Au1 113.2(3)
C6 N2 C7 118.0(5)
C6 N2 Au1 115.2(4)
C7 N2 Au1 126.8(4)
C10 O2 C13 117.3(6)
N2 Au1 N1 81.47(18)
N2 Au1 Cl2 94.40(13)
N1 Au1 Cl2 175.85(14)
N2 Au1 Cl1 176.55(13)
N1 Au1 Cl1 95.27(14)
Cl2 Au1 Cl1 88.87(6)

loop_
_geom_bond_atom_site_label_1
_geom_bond_atom_site_label_2
_geom_bond_distance
C1 N1 1.326(7)
C1 C2 1.381(9)
C2 C3 1.363(12)
C3 C4 1.394(11)
C4 C5 1.376(9)
C5 N1 1.342(8)
C5 C6 1.502(8)
C6 O1 1.210(8)
C6 N2 1.342(7)
C7 C12 1.371(8)
C7 C8 1.379(8)
C7 N2 1.436(7)
C8 C9 1.403(8)
C9 C10 1.373(10)
C10 O2 1.379(7)
C10 C11 1.387(10)
C11 C12 1.391(9)
C13 O2 1.403(9)
N1 Au1 2.031(4)
N2 Au1 2.009(5)
Cl1 Au1 2.2944(17)
Cl2 Au1 2.2609(16)

loop_
_geom_torsion_atom_site_label_1
_geom_torsion_atom_site_label_2
_geom_torsion_atom_site_label_3
_geom_torsion_atom_site_label_4
_geom_torsion
N1 C1 C2 C3 2.0(10)
C1 C2 C3 C4 -0.3(11)
C2 C3 C4 C5 -1.2(12)
C3 C4 C5 N1 1.1(11)
C3 C4 C5 C6 -179.1(7)
N1 C5 C6 O1 -177.9(7)
C4 C5 C6 O1 2.3(12)
N1 C5 C6 N2 1.0(9)
C4 C5 C6 N2 -178.9(6)
C12 C7 C8 C9 4.0(10)
N2 C7 C8 C9 -177.0(5)
C7 C8 C9 C10 -2.1(10)
C8 C9 C10 O2 179.2(6)
C8 C9 C10 C11 -0.3(11)
C9 C10 C11 C12 0.8(11)
O2 C10 C11 C12 -178.7(6)
C8 C7 C12 C11 -3.6(10)
N2 C7 C12 C11 177.5(6)
C10 C11 C12 C7 1.1(10)
C2 C1 N1 C5 -2.1(9)
C2 C1 N1 Au1 176.7(5)
C4 C5 N1 C1 0.6(9)
C6 C5 N1 C1 -179.3(5)
C4 C5 N1 Au1 -178.4(5)
C6 C5 N1 Au1 1.8(7)
O1 C6 N2 C7 -4.7(11)
C5 C6 N2 C7 176.5(5)
O1 C6 N2 Au1 175.5(7)
C5 C6 N2 Au1 -3.3(7)
C12 C7 N2 C6 -76.1(7)
C8 C7 N2 C6 105.0(7)
C12 C7 N2 Au1 103.8(6)
C8 C7 N2 Au1 -75.2(7)
C9 C10 O2 C13 -17.7(11)
C11 C10 O2 C13 161.9(7)
C6 N2 Au1 N1 3.4(4)
C7 N2 Au1 N1 -176.5(5)
C6 N2 Au1 Cl2 -177.0(4)
C7 N2 Au1 Cl2 3.2(4)
C6 N2 Au1 Cl1 -16(3)
C7 N2 Au1 Cl1 165(2)
C1 N1 Au1 N2 178.4(5)
C5 N1 Au1 N2 -2.7(4)
C1 N1 Au1 Cl2 173.4(15)
C5 N1 Au1 Cl2 -8(2)
C1 N1 Au1 Cl1 -2.7(5)
C5 N1 Au1 Cl1 176.1(4)
